data_7003947
loop_
_publ_author_name
'Hildebrand, Alexandra'
'L\"onnecke, Peter'
'Silaghi-Dumitrescu, Luminita'
'Hey-Hawkins, Evamarie'

_publ_section_title
;
 Tungsten phosphanylarylthiolato complexes
 [W{PhP(2-SC6H4)2-\k3S,S&#x2032;,P}2] and
 [W{P(2-SC6H4)3-\k4S,S&#x2032;,S&#x2033;,P}2]: Synthesis, structures
 and redox chemistry
;
_journal_issue 34
_journal_name_full 'Dalton Transactions'
_journal_page_first 4639
_journal_paper_doi 10.1039/b801531g
_journal_year 2008
_chemical_formula_sum 'C56 H40 B Cl4 F4 P3 S9 W2'
_chemical_formula_weight 1690.64
_chemical_name_systematic
;
?
;
_space_group_IT_number 2
_symmetry_cell_setting triclinic
_symmetry_space_group_name_Hall '-P 1'
_symmetry_space_group_name_H-M 'P -1'
_atom_sites_solution_hydrogens geom
_atom_sites_solution_primary direct
_atom_sites_solution_secondary difmap
_audit_creation_method SHELXL-97
_cell_angle_alpha 72.088(12)
_cell_angle_beta 81.358(13)
_cell_angle_gamma 74.814(12)
_cell_formula_units_Z 2
_cell_length_a 14.2601(15)
_cell_length_b 14.6295(15)
_cell_length_c 15.1780(17)
_cell_measurement_reflns_used 5461
_cell_measurement_temperature 206(2)
_cell_measurement_theta_max 24.40
_cell_measurement_theta_min 2.10
_cell_volume 2899.3(6)
_computing_cell_refinement 'STOE IPDS software'
_computing_data_collection 'STOE IPDS software'
_computing_data_reduction 'STOE IPDS software, STOE X-RED'
_computing_molecular_graphics 'ORTEP3 for Windows (L. J. Farrugia, 1997)'
_computing_publication_material 'WINGX (L.J. Farrugia,1999)'
_computing_structure_refinement 'SHELXL-97 (Sheldrick, 1997)'
_computing_structure_solution SHELXS-97
_diffrn_ambient_temperature 206(2)
_diffrn_measured_fraction_theta_full 0.948
_diffrn_measured_fraction_theta_max 0.948
_diffrn_measurement_device_type 'Stoe IPDS area detector'
_diffrn_measurement_method '\f scans'
_diffrn_radiation_monochromator graphite
_diffrn_radiation_source 'fine-focus sealed tube'
_diffrn_radiation_type MoK\a
_diffrn_radiation_wavelength 0.71073
_diffrn_reflns_av_R_equivalents 0.0929
_diffrn_reflns_av_sigmaI/netI 0.3006
_diffrn_reflns_limit_h_max 15
_diffrn_reflns_limit_h_min -15
_diffrn_reflns_limit_k_max 16
_diffrn_reflns_limit_k_min -16
_diffrn_reflns_limit_l_max 16
_diffrn_reflns_limit_l_min -16
_diffrn_reflns_number 15937
_diffrn_reflns_theta_full 23.25
_diffrn_reflns_theta_max 23.25
_diffrn_reflns_theta_min 1.97
_exptl_absorpt_coefficient_mu 4.609
_exptl_absorpt_correction_T_max 0.8858
_exptl_absorpt_correction_T_min 0.6704
_exptl_absorpt_correction_type numerical
_exptl_crystal_colour 'dark violet'
_exptl_crystal_density_diffrn 1.937
_exptl_crystal_density_method 'not measured'
_exptl_crystal_description 'thin rhombus '
_exptl_crystal_F_000 1644
_exptl_crystal_size_max 0.10
_exptl_crystal_size_mid 0.08
_exptl_crystal_size_min 0.02
_refine_diff_density_max 1.762
_refine_diff_density_min -0.988
_refine_diff_density_rms 0.165
_refine_ls_extinction_method none
_refine_ls_goodness_of_fit_ref 0.636
_refine_ls_hydrogen_treatment constr
_refine_ls_matrix_type full
_refine_ls_number_parameters 412
_refine_ls_number_reflns 7890
_refine_ls_number_restraints 4
_refine_ls_restrained_S_all 0.636
_refine_ls_R_factor_all 0.1326
_refine_ls_R_factor_gt 0.0515
_refine_ls_shift/su_max 0.001
_refine_ls_shift/su_mean 0.000
_refine_ls_structure_factor_coef Fsqd
_refine_ls_weighting_details 'calc w=1/[\s^2^(Fo^2^)+(0.0296P)^2^+0.0000P] where P=(Fo^2^+2Fc^2^)/3'
_refine_ls_weighting_scheme calc
_refine_ls_wR_factor_gt 0.1022
_refine_ls_wR_factor_ref 0.1163
_reflns_number_gt 3072
_reflns_number_total 7890
_reflns_threshold_expression >2sigma(I)
_cod_data_source_file b801531g.txt
_cod_data_source_block s038_fin
_cod_depositor_comments
;
The following automatic conversions were performed:
'_symmetry_cell_setting' value 'Triclinic' changed to 'triclinic'
according to '/home/saulius/struct/CIF-dictionaries/cif_core.dic'
dictionary named 'cif_core.dic' version 2.4.1 from 2010-06-29.

Automatic conversion script
Id: cif_fix_enum 1527 2010-12-29 10:47:43Z saulius 
;
_cod_original_cell_volume 2899.3(5)
_cod_original_sg_symbol_H-M P-1
_cod_database_code 7003947

loop_
_symmetry_equiv_pos_as_xyz
'x, y, z'
'-x, -y, -z'

loop_
_atom_site_label
_atom_site_type_symbol
_atom_site_fract_x
_atom_site_fract_y
_atom_site_fract_z
_atom_site_U_iso_or_equiv
_atom_site_adp_type
_atom_site_occupancy
_atom_site_symmetry_multiplicity
_atom_site_calc_flag
_atom_site_refinement_flags
_atom_site_disorder_assembly
_atom_site_disorder_group
W1 W 0.86516(6) 0.95001(7) 0.31103(5) 0.0359(3) Uani 1 1 d . . .
W2 W 0.76340(5) 0.78847(7) 0.41342(5) 0.0351(3) Uani 1 1 d . . .
S1 S 0.9112(3) 0.9110(4) 0.1676(3) 0.0410(13) Uani 1 1 d . . .
S2 S 1.0140(3) 0.9918(4) 0.3184(4) 0.0461(15) Uani 1 1 d . . .
S3 S 0.7736(3) 1.0696(4) 0.3928(3) 0.0455(14) Uani 1 1 d . . .
S4 S 0.9404(3) 0.7676(4) 0.3589(3) 0.0355(13) Uani 1 1 d . . .
S5 S 0.6941(3) 0.9432(4) 0.2964(3) 0.0357(13) Uani 1 1 d . . .
S6 S 0.6119(3) 0.7280(4) 0.4306(3) 0.0463(15) Uani 1 1 d . . .
S7 S 0.8517(3) 0.8722(4) 0.4860(3) 0.0371(13) Uani 1 1 d . . .
S8 S 0.8497(4) 0.6007(5) 0.4452(4) 0.0467(15) Uani 1 1 d . . .
S9 S 0.6288(3) 0.8942(4) 0.4899(3) 0.0415(13) Uani 1 1 d . . .
P1 P 0.8315(3) 1.1120(4) 0.1943(4) 0.0392(14) Uani 1 1 d . . .
P2 P 0.7681(3) 0.7306(4) 0.2728(3) 0.0354(13) Uani 1 1 d . . .
P3 P 0.7773(3) 0.6974(4) 0.5809(4) 0.0382(14) Uani 1 1 d . . .
F1 F 0.8678(10) 0.5198(11) 0.0305(10) 0.100(5) Uani 1 1 d . . .
F2 F 0.7285(10) 0.6261(11) 0.0103(10) 0.098(5) Uani 1 1 d . . .
F3 F 0.7364(11) 0.4658(13) 0.0600(12) 0.122(6) Uani 1 1 d . . .
F4 F 0.7798(12) 0.5380(11) -0.0847(9) 0.121(6) Uani 1 1 d . . .
C1 C 0.8294(12) 1.1042(15) 0.0785(12) 0.042(5) Uiso 1 1 d . . .
C2 C 0.8712(12) 1.0085(14) 0.0707(12) 0.038(5) Uiso 1 1 d . . .
C3 C 0.8772(14) 0.9852(17) -0.0175(14) 0.060(6) Uiso 1 1 d . . .
H3 H 0.9041 0.9214 -0.0238 0.072 Uiso 1 1 calc R . .
C4 C 0.8405(12) 1.0638(14) -0.0908(12) 0.042(5) Uiso 1 1 d . . .
H4 H 0.8400 1.0517 -0.1481 0.051 Uiso 1 1 calc R . .
C5 C 0.8032(12) 1.1619(15) -0.0846(13) 0.050(5) Uiso 1 1 d . . .
H5 H 0.7810 1.2126 -0.1376 0.061 Uiso 1 1 calc R . .
C6 C 0.7994(13) 1.1829(17) -0.0041(13) 0.056(6) Uiso 1 1 d . . .
H6 H 0.7775 1.2485 -0.0012 0.067 Uiso 1 1 calc R . .
C7 C 0.9323(13) 1.1718(17) 0.1892(14) 0.046(5) Uiso 1 1 d . . .
C8 C 1.0112(13) 1.1068(15) 0.2403(13) 0.044(5) Uiso 1 1 d . . .
C9 C 1.0965(15) 1.1488(18) 0.2250(15) 0.058(6) Uiso 1 1 d . . .
H9 H 1.1527 1.1137 0.2564 0.069 Uiso 1 1 calc R . .
C10 C 1.0930(16) 1.2384(19) 0.1653(15) 0.067(7) Uiso 1 1 d . . .
H10 H 1.1504 1.2615 0.1551 0.080 Uiso 1 1 calc R . .
C11 C 1.0199(14) 1.2975(18) 0.1198(14) 0.056(6) Uiso 1 1 d . . .
H11 H 1.0242 1.3601 0.0801 0.067 Uiso 1 1 calc R . .
C12 C 0.9328(15) 1.2629(18) 0.1329(14) 0.060(6) Uiso 1 1 d . . .
H12 H 0.8770 1.3028 0.1028 0.072 Uiso 1 1 calc R . .
C13 C 0.7182(11) 1.1901(13) 0.2241(11) 0.033(4) Uiso 1 1 d . . .
C14 C 0.6942(12) 1.1654(14) 0.3181(12) 0.043(5) Uiso 1 1 d . . .
C15 C 0.6063(12) 1.2139(14) 0.3551(13) 0.048(5) Uiso 1 1 d . . .
H15 H 0.5889 1.1960 0.4193 0.058 Uiso 1 1 calc R . .
C16 C 0.5465(13) 1.2881(15) 0.2955(12) 0.047(5) Uiso 1 1 d . . .
H16 H 0.4884 1.3229 0.3198 0.056 Uiso 1 1 calc R . .
C17 C 0.5683(13) 1.3127(15) 0.2032(13) 0.051(5) Uiso 1 1 d . . .
H17 H 0.5249 1.3627 0.1636 0.061 Uiso 1 1 calc R . .
C18 C 0.6517(14) 1.2660(16) 0.1679(15) 0.058(6) Uiso 1 1 d . . .
H18 H 0.6665 1.2846 0.1033 0.069 Uiso 1 1 calc R . .
C19 C 0.8898(12) 0.6889(14) 0.2306(12) 0.041(5) Uiso 1 1 d . . .
C20 C 0.9652(11) 0.7082(13) 0.2685(11) 0.034(4) Uiso 1 1 d . . .
C21 C 1.0636(12) 0.6739(14) 0.2423(12) 0.042(5) Uiso 1 1 d . . .
H21 H 1.1126 0.6822 0.2723 0.050 Uiso 1 1 calc R . .
C22 C 1.0884(12) 0.6278(13) 0.1719(11) 0.038(4) Uiso 1 1 d . . .
H22 H 1.1540 0.6059 0.1524 0.046 Uiso 1 1 calc R . .
C23 C 1.0140(13) 0.6147(15) 0.1313(13) 0.052(5) Uiso 1 1 d . . .
H23 H 1.0304 0.5836 0.0835 0.063 Uiso 1 1 calc R . .
C24 C 0.9213(11) 0.6441(13) 0.1567(11) 0.035(4) Uiso 1 1 d . . .
H24 H 0.8741 0.6353 0.1249 0.042 Uiso 1 1 calc R . .
C25 C 0.7075(12) 0.8313(15) 0.1776(12) 0.043(5) Uiso 1 1 d . . .
C26 C 0.6785(11) 0.9204(14) 0.1902(11) 0.031(4) Uiso 1 1 d . . .
C27 C 0.6409(12) 1.0017(14) 0.1208(11) 0.041(5) Uiso 1 1 d . . .
H27 H 0.6266 1.0655 0.1282 0.049 Uiso 1 1 calc R . .
C28 C 0.6245(12) 0.9861(15) 0.0384(12) 0.044(5) Uiso 1 1 d . . .
H28 H 0.5968 1.0403 -0.0097 0.053 Uiso 1 1 calc R . .
C29 C 0.6474(12) 0.8954(14) 0.0268(13) 0.045(5) Uiso 1 1 d . . .
H29 H 0.6337 0.8868 -0.0284 0.054 Uiso 1 1 calc R . .
C30 C 0.6909(12) 0.8144(15) 0.0948(12) 0.049(5) Uiso 1 1 d . . .
H30 H 0.7088 0.7509 0.0864 0.058 Uiso 1 1 calc R . .
C31 C 0.7022(11) 0.6321(13) 0.2990(11) 0.032(4) Uiso 1 1 d . . .
C32 C 0.6310(12) 0.6381(14) 0.3710(12) 0.039(5) Uiso 1 1 d . . .
C33 C 0.5704(13) 0.5712(15) 0.3938(13) 0.049(5) Uiso 1 1 d . . .
H33 H 0.5190 0.5746 0.4401 0.059 Uiso 1 1 calc R . .
C34 C 0.5875(15) 0.5008(17) 0.3472(14) 0.066(6) Uiso 1 1 d . . .
H34 H 0.5486 0.4544 0.3650 0.079 Uiso 1 1 calc R . .
C35 C 0.6536(14) 0.4951(16) 0.2811(14) 0.057(6) Uiso 1 1 d . . .
H35 H 0.6624 0.4464 0.2503 0.069 Uiso 1 1 calc R . .
C36 C 0.7125(13) 0.5633(15) 0.2556(13) 0.048(5) Uiso 1 1 d . . .
H36 H 0.7609 0.5604 0.2064 0.058 Uiso 1 1 calc R . .
C37 C 0.9026(12) 0.6911(15) 0.6030(12) 0.043(5) Uiso 1 1 d . . .
C38 C 0.9383(11) 0.7736(13) 0.5511(11) 0.033(4) Uiso 1 1 d . . .
C39 C 1.0316(13) 0.7792(16) 0.5642(13) 0.047(5) Uiso 1 1 d . . .
H39 H 1.0565 0.8344 0.5302 0.056 Uiso 1 1 calc R . .
C40 C 1.0865(13) 0.7021(15) 0.6279(12) 0.045(5) Uiso 1 1 d . . .
H40 H 1.1476 0.7074 0.6394 0.054 Uiso 1 1 calc R . .
C41 C 1.0544(14) 0.6185(17) 0.6747(14) 0.061(6) Uiso 1 1 d . . .
H41 H 1.0963 0.5653 0.7130 0.073 Uiso 1 1 calc R . .
C42 C 0.9578(12) 0.6104(15) 0.6663(12) 0.045(5) Uiso 1 1 d . . .
H42 H 0.9334 0.5550 0.7007 0.054 Uiso 1 1 calc R . .
C43 C 0.7533(12) 0.5799(14) 0.6089(12) 0.041(5) Uiso 1 1 d . . .
C44 C 0.7849(13) 0.5324(15) 0.5408(12) 0.046(5) Uiso 1 1 d . . .
C45 C 0.7677(15) 0.4425(18) 0.5448(15) 0.060(6) Uiso 1 1 d . . .
H45 H 0.7908 0.4127 0.4965 0.072 Uiso 1 1 calc R . .
C46 C 0.7137(14) 0.3975(17) 0.6250(14) 0.060(6) Uiso 1 1 d . . .
H46 H 0.6979 0.3380 0.6282 0.072 Uiso 1 1 calc R . .
C47 C 0.6835(15) 0.4372(17) 0.6983(16) 0.066(6) Uiso 1 1 d . . .
H47 H 0.6497 0.4044 0.7517 0.080 Uiso 1 1 calc R . .
C48 C 0.7041(12) 0.5277(15) 0.6918(13) 0.043(5) Uiso 1 1 d . . .
H48 H 0.6855 0.5548 0.7422 0.051 Uiso 1 1 calc R . .
C49 C 0.6985(11) 0.7671(14) 0.6528(11) 0.036(4) Uiso 1 1 d . . .
C50 C 0.6352(11) 0.8534(13) 0.6140(11) 0.035(4) Uiso 1 1 d . . .
C51 C 0.5761(13) 0.9099(15) 0.6663(13) 0.048(5) Uiso 1 1 d . . .
H51 H 0.5339 0.9694 0.6373 0.058 Uiso 1 1 calc R . .
C52 C 0.5780(14) 0.8800(17) 0.7609(14) 0.065(6) Uiso 1 1 d . . .
H52 H 0.5390 0.9207 0.7962 0.078 Uiso 1 1 calc R . .
C53 C 0.6357(12) 0.7920(15) 0.8044(13) 0.047(5) Uiso 1 1 d . . .
H53 H 0.6336 0.7702 0.8696 0.056 Uiso 1 1 calc R . .
C54 C 0.6968(13) 0.7358(15) 0.7527(13) 0.049(5) Uiso 1 1 d . . .
H54 H 0.7381 0.6760 0.7826 0.058 Uiso 1 1 calc R . .
B1 B 0.7786(19) 0.535(2) 0.0023(17) 0.050(7) Uani 1 1 d . . .
Cl1 Cl 0.5911(5) 0.4303(5) 0.9319(5) 0.089(2) Uiso 1 1 d D . .
Cl2 Cl 0.5232(9) 0.2609(10) 0.9469(8) 0.193(5) Uiso 1 1 d D . .
C55 C 0.4892(14) 0.3894(15) 0.9273(19) 0.105(9) Uiso 1 1 d D . .
H55A H 0.4631 0.4209 0.8662 0.127 Uiso 1 1 calc R . .
H55B H 0.4386 0.4064 0.9747 0.127 Uiso 1 1 calc R . .
Cl3 Cl 0.4096(14) 0.8509(16) 0.2348(15) 0.321(9) Uiso 1 1 d D . .
Cl4 Cl 0.2675(14) 0.8780(15) 0.3617(13) 0.289(8) Uiso 1 1 d D . .
C56 C 0.392(2) 0.856(4) 0.353(2) 0.22(2) Uiso 1 1 d D . .
H56A H 0.4222 0.7931 0.3957 0.268 Uiso 1 1 calc R . .
H56B H 0.4158 0.9098 0.3605 0.268 Uiso 1 1 calc R . .

loop_
_atom_site_aniso_label
_atom_site_aniso_U_11
_atom_site_aniso_U_22
_atom_site_aniso_U_33
_atom_site_aniso_U_23
_atom_site_aniso_U_13
_atom_site_aniso_U_12
W1 0.0321(5) 0.0438(8) 0.0315(5) -0.0069(5) -0.0010(4) -0.0134(5)
W2 0.0296(5) 0.0474(7) 0.0273(5) -0.0063(5) 0.0006(4) -0.0136(5)
S1 0.032(3) 0.054(4) 0.034(3) -0.011(3) 0.002(2) -0.010(2)
S2 0.038(3) 0.053(4) 0.047(3) -0.008(3) -0.009(2) -0.015(3)
S3 0.046(3) 0.052(4) 0.036(3) -0.011(3) 0.002(2) -0.010(3)
S4 0.032(3) 0.039(4) 0.035(3) -0.012(3) -0.003(2) -0.007(2)
S5 0.032(3) 0.044(4) 0.032(3) -0.007(3) 0.000(2) -0.015(2)
S6 0.040(3) 0.060(4) 0.042(3) -0.011(3) 0.002(2) -0.023(3)
S7 0.032(3) 0.045(4) 0.029(3) -0.002(3) -0.003(2) -0.011(2)
S8 0.043(3) 0.057(4) 0.038(3) -0.009(3) 0.006(2) -0.018(3)
S9 0.033(3) 0.051(4) 0.033(3) -0.005(3) -0.001(2) -0.007(2)
P1 0.037(3) 0.042(4) 0.040(3) -0.010(3) 0.000(2) -0.017(3)
P2 0.033(3) 0.035(4) 0.035(3) -0.004(3) -0.005(2) -0.008(2)
P3 0.034(3) 0.038(4) 0.037(3) 0.001(3) -0.003(2) -0.012(3)
F1 0.102(11) 0.115(14) 0.115(12) -0.068(11) -0.017(9) -0.034(9)
F2 0.113(11) 0.069(11) 0.108(11) -0.036(10) 0.000(9) -0.007(9)
F3 0.119(12) 0.100(15) 0.132(13) 0.022(12) -0.011(10) -0.066(11)
F4 0.173(14) 0.109(13) 0.057(9) -0.033(9) -0.030(9) 0.030(11)
B1 0.069(18) 0.05(2) 0.040(15) -0.011(15) -0.018(13) -0.017(16)

loop_
_atom_type_symbol
_atom_type_description
_atom_type_scat_dispersion_real
_atom_type_scat_dispersion_imag
_atom_type_scat_source
W W -0.8490 6.8722 'International Tables Vol C Tables 4.2.6.8 and 6.1.1.4'
Cl Cl 0.1484 0.1585 'International Tables Vol C Tables 4.2.6.8 and 6.1.1.4'
S S 0.1246 0.1234 'International Tables Vol C Tables 4.2.6.8 and 6.1.1.4'
P P 0.1023 0.0942 'International Tables Vol C Tables 4.2.6.8 and 6.1.1.4'
F F 0.0171 0.0103 'International Tables Vol C Tables 4.2.6.8 and 6.1.1.4'
C C 0.0033 0.0016 'International Tables Vol C Tables 4.2.6.8 and 6.1.1.4'
B B 0.0013 0.0007 'International Tables Vol C Tables 4.2.6.8 and 6.1.1.4'
H H 0.0000 0.0000 'International Tables Vol C Tables 4.2.6.8 and 6.1.1.4'

loop_
_geom_angle_atom_site_label_1
_geom_angle_atom_site_label_2
_geom_angle_atom_site_label_3
_geom_angle
_geom_angle_site_symmetry_1
_geom_angle_site_symmetry_3
_geom_angle_publ_flag
S1 W1 S2 95.32(17) . . ?
S1 W1 S3 147.78(17) . . ?
S2 W1 S3 91.30(18) . . ?
S1 W1 P1 76.39(18) . . ?
S2 W1 P1 83.68(18) . . ?
S3 W1 P1 73.06(17) . . ?
S1 W1 S5 88.37(15) . . ?
S2 W1 S5 168.32(19) . . ?
S3 W1 S5 79.85(16) . . ?
P1 W1 S5 86.44(16) . . ?
S1 W1 S4 76.39(17) . . ?
S2 W1 S4 92.76(18) . . ?
S3 W1 S4 134.82(16) . . ?
P1 W1 S4 152.08(16) . . ?
S5 W1 S4 98.89(16) . . ?
S1 W1 S7 142.60(18) . . ?
S2 W1 S7 91.56(16) . . ?
S3 W1 S7 68.35(17) . . ?
P1 W1 S7 140.98(17) . . ?
S5 W1 S7 92.21(15) . . ?
S4 W1 S7 66.58(16) . . ?
S1 W1 W2 100.02(13) . . ?
S2 W1 W2 136.92(14) . . ?
S3 W1 W2 96.36(13) . . ?
P1 W1 W2 139.02(11) . . ?
S5 W1 W2 52.59(12) . . ?
S4 W1 W2 53.19(11) . . ?
S7 W1 W2 53.38(12) . . ?
S5 W2 S6 91.68(17) . . ?
S5 W2 P3 147.37(17) . . ?
S6 W2 P3 85.33(17) . . ?
S5 W2 S4 100.21(16) . . ?
S6 W2 S4 147.17(18) . . ?
P3 W2 S4 99.70(15) . . ?
S5 W2 S9 70.26(15) . . ?
S6 W2 S9 71.27(17) . . ?
P3 W2 S9 78.07(16) . . ?
S4 W2 S9 141.56(16) . . ?
S5 W2 P2 77.55(16) . . ?
S6 W2 P2 74.07(16) . . ?
P3 W2 P2 131.85(18) . . ?
S4 W2 P2 78.77(14) . . ?
S9 W2 P2 131.15(14) . . ?
S5 W2 S7 93.68(16) . . ?
S6 W2 S7 142.92(16) . . ?
P3 W2 S7 70.82(18) . . ?
S4 W2 S7 67.18(15) . . ?
S9 W2 S7 76.17(15) . . ?
P2 W2 S7 142.79(15) . . ?
S5 W2 S8 146.37(16) . . ?
S6 W2 S8 83.79(18) . . ?
P3 W2 S8 65.64(17) . . ?
S4 W2 S8 69.38(18) . . ?
S9 W2 S8 137.38(17) . . ?
P2 W2 S8 69.15(16) . . ?
S7 W2 S8 109.89(16) . . ?
S5 W2 W1 53.66(11) . . ?
S6 W2 W1 145.27(13) . . ?
P3 W2 W1 124.28(13) . . ?
S4 W2 W1 53.62(12) . . ?
S9 W2 W1 95.56(13) . . ?
P2 W2 W1 93.78(12) . . ?
S7 W2 W1 54.19(11) . . ?
S8 W2 W1 122.81(12) . . ?
C2 S1 W1 114.0(6) . . ?
C8 S2 W1 106.9(6) . . ?
C14 S3 W1 109.8(6) . . ?
C20 S4 W2 109.3(5) . . ?
C20 S4 W1 115.8(6) . . ?
W2 S4 W1 73.19(13) . . ?
C26 S5 W2 111.6(6) . . ?
C26 S5 W1 113.8(5) . . ?
W2 S5 W1 73.75(12) . . ?
C32 S6 W2 109.5(6) . . ?
C38 S7 W2 103.9(6) . . ?
C38 S7 W1 126.4(6) . . ?
W2 S7 W1 72.43(12) . . ?
C44 S8 W2 108.5(7) . . ?
C50 S9 W2 110.5(6) . . ?
C1 P1 C13 108.8(8) . . ?
C1 P1 C7 105.8(9) . . ?
C13 P1 C7 109.0(9) . . ?
C1 P1 W1 113.5(7) . . ?
C13 P1 W1 111.7(6) . . ?
C7 P1 W1 107.8(7) . . ?
C19 P2 C31 109.9(8) . . ?
C19 P2 C25 107.4(8) . . ?
C31 P2 C25 106.3(8) . . ?
C19 P2 W2 111.1(6) . . ?
C31 P2 W2 110.8(5) . . ?
C25 P2 W2 111.1(6) . . ?
C43 P3 C49 109.8(9) . . ?
C43 P3 C37 111.9(9) . . ?
C49 P3 C37 106.2(8) . . ?
C43 P3 W2 112.9(6) . . ?
C49 P3 W2 110.9(6) . . ?
C37 P3 W2 105.0(6) . . ?
C2 C1 C6 119.1(16) . . ?
C2 C1 P1 112.0(14) . . ?
C6 C1 P1 128.6(15) . . ?
C1 C2 C3 121.3(17) . . ?
C1 C2 S1 121.2(13) . . ?
C3 C2 S1 117.4(14) . . ?
C4 C3 C2 115.1(19) . . ?
C3 C4 C5 123.8(18) . . ?
C6 C5 C4 120.7(19) . . ?
C5 C6 C1 119.6(19) . . ?
C12 C7 C8 125(2) . . ?
C12 C7 P1 121.5(16) . . ?
C8 C7 P1 112.6(17) . . ?
C7 C8 C9 113(2) . . ?
C7 C8 S2 128.1(16) . . ?
C9 C8 S2 119.2(15) . . ?
C10 C9 C8 119(2) . . ?
C11 C10 C9 128(2) . . ?
C10 C11 C12 117(2) . . ?
C7 C12 C11 118(2) . . ?
C14 C13 C18 117.2(16) . . ?
C14 C13 P1 111.7(13) . . ?
C18 C13 P1 131.0(14) . . ?
C13 C14 C15 120.7(16) . . ?
C13 C14 S3 119.7(13) . . ?
C15 C14 S3 119.6(14) . . ?
C16 C15 C14 118.2(18) . . ?
C17 C16 C15 121.9(18) . . ?
C18 C17 C16 120(2) . . ?
C17 C18 C13 122.2(19) . . ?
C20 C19 C24 114.9(15) . . ?
C20 C19 P2 117.6(13) . . ?
C24 C19 P2 127.2(13) . . ?
C21 C20 C19 121.4(15) . . ?
C21 C20 S4 116.5(12) . . ?
C19 C20 S4 121.8(12) . . ?
C22 C21 C20 119.7(16) . . ?
C23 C22 C21 118.3(16) . . ?
C24 C23 C22 122.8(18) . . ?
C23 C24 C19 122.5(16) . . ?
C26 C25 C30 121.0(17) . . ?
C26 C25 P2 117.3(13) . . ?
C30 C25 P2 121.7(14) . . ?
C25 C26 C27 121.8(16) . . ?
C25 C26 S5 122.0(14) . . ?
C27 C26 S5 116.1(13) . . ?
C26 C27 C28 117.5(17) . . ?
C29 C28 C27 121.3(18) . . ?
C28 C29 C30 121.1(18) . . ?
C29 C30 C25 117.1(18) . . ?
C36 C31 C32 120.0(18) . . ?
C36 C31 P2 128.3(14) . . ?
C32 C31 P2 111.6(13) . . ?
C31 C32 C33 117.4(17) . . ?
C31 C32 S6 122.6(15) . . ?
C33 C32 S6 119.9(13) . . ?
C34 C33 C32 118.9(19) . . ?
C35 C34 C33 123(2) . . ?
C34 C35 C36 118(2) . . ?
C31 C36 C35 121.9(18) . . ?
C38 C37 C42 122.8(16) . . ?
C38 C37 P3 114.1(13) . . ?
C42 C37 P3 123.1(16) . . ?
C37 C38 C39 119.5(17) . . ?
C37 C38 S7 115.0(12) . . ?
C39 C38 S7 124.8(16) . . ?
C40 C39 C38 119(2) . . ?
C41 C40 C39 121.9(19) . . ?
C40 C41 C42 121(2) . . ?
C37 C42 C41 115(2) . . ?
C44 C43 C48 116.4(18) . . ?
C44 C43 P3 114.5(15) . . ?
C48 C43 P3 129.2(14) . . ?
C43 C44 C45 124.5(19) . . ?
C43 C44 S8 112.3(15) . . ?
C45 C44 S8 123.2(15) . . ?
C44 C45 C46 117(2) . . ?
C47 C46 C45 123(2) . . ?
C46 C47 C48 119(2) . . ?
C47 C48 C43 121.0(18) . . ?
C50 C49 C54 116.6(16) . . ?
C50 C49 P3 120.4(13) . . ?
C54 C49 P3 123.0(14) . . ?
C51 C50 C49 122.1(16) . . ?
C51 C50 S9 118.8(14) . . ?
C49 C50 S9 119.1(13) . . ?
C50 C51 C52 120.2(19) . . ?
C53 C52 C51 121(2) . . ?
C52 C53 C54 119.6(19) . . ?
C53 C54 C49 120.7(18) . . ?
F4 B1 F3 113(2) . . ?
F4 B1 F1 113(2) . . ?
F3 B1 F1 107(2) . . ?
F4 B1 F2 107(2) . . ?
F3 B1 F2 110(2) . . ?
F1 B1 F2 107(2) . . ?
Cl1 C55 Cl2 108.3(12) . . ?
Cl4 C56 Cl3 96.6(17) . . ?

loop_
_geom_bond_atom_site_label_1
_geom_bond_atom_site_label_2
_geom_bond_distance
_geom_bond_site_symmetry_2
_geom_bond_publ_flag
W1 S1 2.374(5) . ?
W1 S2 2.384(5) . ?
W1 S3 2.441(5) . ?
W1 P1 2.462(6) . ?
W1 S5 2.512(4) . ?
W1 S4 2.518(5) . ?
W1 S7 2.547(5) . ?
W1 W2 2.9942(14) . ?
W2 S5 2.477(5) . ?
W2 S6 2.491(5) . ?
W2 P3 2.492(5) . ?
W2 S4 2.504(4) . ?
W2 S9 2.510(5) . ?
W2 P2 2.514(5) . ?
W2 S7 2.521(5) . ?
W2 S8 2.624(6) . ?
S1 C2 1.750(18) . ?
S2 C8 1.73(2) . ?
S3 C14 1.763(18) . ?
S4 C20 1.787(16) . ?
S5 C26 1.799(16) . ?
S6 C32 1.759(18) . ?
S7 C38 1.771(17) . ?
S8 C44 1.77(2) . ?
S9 C50 1.802(17) . ?
P1 C1 1.801(17) . ?
P1 C13 1.803(16) . ?
P1 C7 1.85(2) . ?
P2 C19 1.773(17) . ?
P2 C31 1.833(18) . ?
P2 C25 1.844(18) . ?
P3 C43 1.75(2) . ?
P3 C49 1.791(17) . ?
P3 C37 1.840(17) . ?
F1 B1 1.34(2) . ?
F2 B1 1.36(3) . ?
F3 B1 1.33(3) . ?
F4 B1 1.31(2) . ?
C1 C2 1.40(2) . ?
C1 C6 1.45(2) . ?
C2 C3 1.47(2) . ?
C3 C4 1.38(2) . ?
C4 C5 1.42(2) . ?
C5 C6 1.34(2) . ?
C7 C12 1.34(3) . ?
C7 C8 1.42(2) . ?
C8 C9 1.46(3) . ?
C9 C10 1.34(3) . ?
C10 C11 1.30(3) . ?
C11 C12 1.43(3) . ?
C13 C14 1.37(2) . ?
C13 C18 1.40(2) . ?
C14 C15 1.40(2) . ?
C15 C16 1.37(2) . ?
C16 C17 1.35(2) . ?
C17 C18 1.33(2) . ?
C19 C20 1.42(2) . ?
C19 C24 1.43(2) . ?
C20 C21 1.40(2) . ?
C21 C22 1.39(2) . ?
C22 C23 1.39(2) . ?
C23 C24 1.32(2) . ?
C25 C26 1.32(2) . ?
C25 C30 1.42(2) . ?
C26 C27 1.37(2) . ?
C27 C28 1.40(2) . ?
C28 C29 1.34(2) . ?
C29 C30 1.38(2) . ?
C31 C36 1.33(2) . ?
C31 C32 1.38(2) . ?
C32 C33 1.40(2) . ?
C33 C34 1.37(2) . ?
C34 C35 1.28(2) . ?
C35 C36 1.40(3) . ?
C37 C38 1.40(2) . ?
C37 C42 1.41(2) . ?
C38 C39 1.40(2) . ?
C39 C40 1.38(2) . ?
C40 C41 1.37(2) . ?
C41 C42 1.44(2) . ?
C43 C44 1.37(2) . ?
C43 C48 1.44(3) . ?
C44 C45 1.38(3) . ?
C45 C46 1.41(3) . ?
C46 C47 1.37(3) . ?
C47 C48 1.40(3) . ?
C49 C50 1.36(2) . ?
C49 C54 1.44(2) . ?
C50 C51 1.36(2) . ?
C51 C52 1.37(2) . ?
C52 C53 1.36(3) . ?
C53 C54 1.37(2) . ?
Cl1 C55 1.728(16) . ?
Cl2 C55 1.754(17) . ?
Cl3 C56 1.788(19) . ?
Cl4 C56 1.715(19) . ?
